data_2230277
loop_
_publ_author_name
'Xiao, Wenzhi'
'Xue, Ruiting'
'Yin, Yansheng'

_publ_section_title
;
 2-Aminoterephthalic acid--4,4'-bipyridine (1/1)
;
_journal_coeditor_code CV5085
_journal_issue 6
_journal_name_full 'Acta Crystallographica Section E'
_journal_page_first o1333
_journal_paper_doi 10.1107/S1600536811016448
_journal_volume 67
_journal_year 2011
_chemical_formula_iupac 'C10 H8 N2, C8 H7 N O4'
_chemical_formula_moiety 'C18 H15 N3 O4'
_chemical_formula_sum 'C18 H15 N3 O4'
_chemical_formula_weight 337.33
_chemical_name_systematic
;
2-Aminobenzene-1,4-dicarboxylic acid--4,4'-bipyridine (1/1)
;
_space_group_IT_number 15
_symmetry_cell_setting monoclinic
_symmetry_space_group_name_Hall '-C 2yc'
_symmetry_space_group_name_H-M 'C 1 2/c 1'
_atom_sites_solution_hydrogens geom
_atom_sites_solution_primary direct
_atom_sites_solution_secondary difmap
_cell_angle_alpha 90.00
_cell_angle_beta 116.986(2)
_cell_angle_gamma 90.00
_cell_formula_units_Z 4
_cell_length_a 16.9501(18)
_cell_length_b 11.1959(13)
_cell_length_c 9.2510(10)
_cell_measurement_reflns_used 1178
_cell_measurement_temperature 293(2)
_cell_measurement_theta_max 25.989
_cell_measurement_theta_min 2.264
_cell_volume 1564.4(3)
_computing_cell_refinement 'SAINT (Bruker, 2007)'
_computing_data_collection 'SMART (Bruker, 2007)'
_computing_data_reduction 'SAINT (Bruker, 2007)'
_computing_molecular_graphics 'SHELXTL (Sheldrick, 2008)'
_computing_publication_material 'SHELXTL (Sheldrick, 2008)'
_computing_structure_refinement 'SHELXL97 (Sheldrick, 2008)'
_computing_structure_solution 'SHELXS97 (Sheldrick, 2008)'
_diffrn_ambient_temperature 293(2)
_diffrn_measured_fraction_theta_full 0.997
_diffrn_measured_fraction_theta_max 0.997
_diffrn_measurement_device_type 'Bruker SMART CCD area-detector'
_diffrn_measurement_method '\f and \w'
_diffrn_radiation_monochromator graphite
_diffrn_radiation_source 'fine-focus sealed tube'
_diffrn_radiation_type MoK\a
_diffrn_radiation_wavelength 0.71073
_diffrn_reflns_av_R_equivalents 0.0747
_diffrn_reflns_av_sigmaI/netI 0.0582
_diffrn_reflns_limit_h_max 12
_diffrn_reflns_limit_h_min -20
_diffrn_reflns_limit_k_max 13
_diffrn_reflns_limit_k_min -11
_diffrn_reflns_limit_l_max 10
_diffrn_reflns_limit_l_min -10
_diffrn_reflns_number 3865
_diffrn_reflns_theta_full 25.02
_diffrn_reflns_theta_max 25.02
_diffrn_reflns_theta_min 2.26
_exptl_absorpt_coefficient_mu 0.104
_exptl_absorpt_correction_T_max 0.9887
_exptl_absorpt_correction_T_min 0.9666
_exptl_absorpt_correction_type multi-scan
_exptl_absorpt_process_details '(SADABS; Sheldrick, 1996)'
_exptl_crystal_colour yellow
_exptl_crystal_density_diffrn 1.432
_exptl_crystal_density_method 'not measured'
_exptl_crystal_description block
_exptl_crystal_F_000 704
_exptl_crystal_size_max 0.33
_exptl_crystal_size_mid 0.19
_exptl_crystal_size_min 0.11
_refine_diff_density_max 0.323
_refine_diff_density_min -0.288
_refine_ls_extinction_method none
_refine_ls_goodness_of_fit_ref 1.000
_refine_ls_hydrogen_treatment constr
_refine_ls_matrix_type full
_refine_ls_number_parameters 118
_refine_ls_number_reflns 1370
_refine_ls_number_restraints 0
_refine_ls_restrained_S_all 1.000
_refine_ls_R_factor_all 0.0955
_refine_ls_R_factor_gt 0.0670
_refine_ls_shift/su_max 0.000
_refine_ls_shift/su_mean 0.000
_refine_ls_structure_factor_coef Fsqd
_refine_ls_weighting_details 'calc w=1/[\s^2^(Fo^2^)+(0.1295P)^2^] where P=(Fo^2^+2Fc^2^)/3'
_refine_ls_weighting_scheme calc
_refine_ls_wR_factor_gt 0.1718
_refine_ls_wR_factor_ref 0.1990
_reflns_number_gt 894
_reflns_number_total 1370
_reflns_threshold_expression I>2\s(I)
_cod_data_source_file cv5085.cif
_cod_data_source_block I
_cod_original_sg_symbol_H-M 'C 2/c'
_cod_database_code 2230277
_cod_database_fobs_code 2230277

loop_
_symmetry_equiv_pos_as_xyz
'x, y, z'
'-x, y, -z+1/2'
'x+1/2, y+1/2, z'
'-x+1/2, y+1/2, -z+1/2'
'-x, -y, -z'
'x, -y, z-1/2'
'-x+1/2, -y+1/2, -z'
'x+1/2, -y+1/2, z-1/2'

loop_
_atom_site_type_symbol
_atom_site_label
_atom_site_fract_x
_atom_site_fract_y
_atom_site_fract_z
_atom_site_U_iso_or_equiv
_atom_site_adp_type
_atom_site_calc_flag
_atom_site_refinement_flags
_atom_site_occupancy
_atom_site_symmetry_multiplicity
_atom_site_disorder_assembly
_atom_site_disorder_group
N N1 0.8270(3) 0.9576(4) -0.0096(6) 0.0607(13) Uani d P 0.50 1 A 1
H H1A 0.8317 1.0134 0.0577 0.073 Uiso calc PR 0.50 1 A 1
H H1B 0.8478 0.9678 -0.0779 0.073 Uiso calc PR 0.50 1 A 1
N N2 0.39951(15) 0.8071(2) 1.0092(3) 0.0600(7) Uani d . 1 1 . .
O O1 0.67530(15) 0.82272(19) 0.2964(3) 0.0742(8) Uani d . 1 1 . .
H H1 0.6550 0.8097 0.3602 0.111 Uiso calc R 1 1 . .
O O2 0.65519(15) 0.62839(19) 0.2565(3) 0.0711(7) Uani d . 1 1 . .
C C1 0.68006(18) 0.7229(3) 0.2283(3) 0.0520(8) Uani d . 1 1 . .
C C2 0.71594(15) 0.7367(2) 0.1106(3) 0.0436(7) Uani d . 1 1 . .
C C3 0.75521(17) 0.8419(2) 0.1014(3) 0.0459(7) Uani d . 1 1 A .
H H3 0.7595 0.9041 0.1713 0.055 Uiso calc R 1 1 . .
C C4 0.78845(17) 0.8581(2) -0.0081(3) 0.0462(7) Uani d . 1 1 . .
H H4 0.8134 0.9307 -0.0140 0.055 Uiso calc PR 0.50 1 A 2
C C5 0.39774(19) 0.9000(3) 0.9217(3) 0.0594(8) Uani d . 1 1 . .
H H5 0.3689 0.9685 0.9295 0.071 Uiso calc R 1 1 . .
C C6 0.43583(18) 0.9020(2) 0.8196(3) 0.0529(8) Uani d . 1 1 . .
H H6 0.4328 0.9707 0.7606 0.063 Uiso calc R 1 1 . .
C C7 0.47874(16) 0.8020(2) 0.8042(3) 0.0451(7) Uani d . 1 1 . .
C C8 0.47940(19) 0.7037(3) 0.8939(3) 0.0564(8) Uani d . 1 1 . .
H H8 0.5062 0.6331 0.8861 0.068 Uiso calc R 1 1 . .
C C9 0.4404(2) 0.7104(3) 0.9947(4) 0.0646(9) Uani d . 1 1 . .
H H9 0.4427 0.6436 1.0563 0.077 Uiso calc R 1 1 . .

loop_
_atom_site_aniso_label
_atom_site_aniso_U_11
_atom_site_aniso_U_22
_atom_site_aniso_U_33
_atom_site_aniso_U_12
_atom_site_aniso_U_13
_atom_site_aniso_U_23
N1 0.094(4) 0.048(2) 0.071(3) -0.013(2) 0.064(3) -0.013(2)
N2 0.0592(15) 0.0888(17) 0.0500(14) -0.0024(13) 0.0404(13) 0.0035(12)
O1 0.1089(18) 0.0821(14) 0.0749(15) 0.0006(12) 0.0797(15) -0.0074(11)
O2 0.0983(17) 0.0765(14) 0.0719(15) 0.0073(12) 0.0679(14) 0.0144(11)
C1 0.0551(16) 0.0688(19) 0.0402(15) 0.0119(14) 0.0287(13) 0.0078(13)
C2 0.0456(14) 0.0573(15) 0.0366(14) 0.0069(12) 0.0264(12) 0.0046(11)
C3 0.0504(15) 0.0575(15) 0.0381(14) 0.0071(12) 0.0273(13) -0.0029(11)
C4 0.0520(16) 0.0550(15) 0.0440(15) 0.0023(12) 0.0324(13) 0.0046(11)
C5 0.0643(18) 0.0808(19) 0.0509(18) 0.0050(15) 0.0416(16) -0.0027(14)
C6 0.0640(17) 0.0658(17) 0.0448(15) 0.0036(14) 0.0385(14) 0.0031(12)
C7 0.0429(14) 0.0644(16) 0.0342(13) -0.0031(12) 0.0229(12) -0.0010(11)
C8 0.0624(17) 0.0661(17) 0.0552(17) 0.0057(14) 0.0394(15) 0.0089(13)
C9 0.073(2) 0.0802(19) 0.0576(18) -0.0005(16) 0.0443(17) 0.0180(15)

loop_
_atom_type_symbol
_atom_type_description
_atom_type_scat_dispersion_real
_atom_type_scat_dispersion_imag
_atom_type_scat_source
C C 0.0033 0.0016 'International Tables Vol C Tables 4.2.6.8 and 6.1.1.4'
H H 0.0000 0.0000 'International Tables Vol C Tables 4.2.6.8 and 6.1.1.4'
O O 0.0106 0.0060 'International Tables Vol C Tables 4.2.6.8 and 6.1.1.4'
N N 0.0061 0.0033 'International Tables Vol C Tables 4.2.6.8 and 6.1.1.4'

loop_
_geom_angle_atom_site_label_1
_geom_angle_atom_site_label_2
_geom_angle_atom_site_label_3
_geom_angle_site_symmetry_1
_geom_angle_site_symmetry_3
_geom_angle
_geom_angle_publ_flag
C4 N1 H1A . . 120.0 ?
C4 N1 H1B . . 120.0 ?
H1A N1 H1B . . 120.0 ?
C5 N2 C9 . . 116.9(2) ?
C1 O1 H1 . . 109.5 ?
O2 C1 O1 . . 122.8(3) ?
O2 C1 C2 . . 123.5(3) ?
O1 C1 C2 . . 113.7(3) ?
C3 C2 C4 . 7_665 119.0(2) ?
C3 C2 C1 . . 120.6(2) ?
C4 C2 C1 7_665 . 120.4(2) ?
C2 C3 C4 . . 122.0(2) ?
C2 C3 H3 . . 119.0 ?
C4 C3 H3 . . 119.0 ?
N1 C4 C3 . . 119.8(3) ?
N1 C4 C2 . 7_665 121.1(3) ?
C3 C4 C2 . 7_665 119.0(2) ?
N1 C4 H4 . . 3.0 ?
C3 C4 H4 . . 120.5 ?
C2 C4 H4 7_665 . 120.5 ?
N2 C5 C6 . . 123.8(3) ?
N2 C5 H5 . . 118.1 ?
C6 C5 H5 . . 118.1 ?
C5 C6 C7 . . 119.7(3) ?
C5 C6 H6 . . 120.1 ?
C7 C6 H6 . . 120.1 ?
C8 C7 C6 . . 116.6(2) ?
C8 C7 C7 . 2_656 122.47(18) ?
C6 C7 C7 . 2_656 120.88(17) ?
C9 C8 C7 . . 119.5(3) ?
C9 C8 H8 . . 120.2 ?
C7 C8 H8 . . 120.2 ?
N2 C9 C8 . . 123.4(3) ?
N2 C9 H9 . . 118.3 ?
C8 C9 H9 . . 118.3 ?

loop_
_geom_bond_atom_site_label_1
_geom_bond_atom_site_label_2
_geom_bond_site_symmetry_2
_geom_bond_distance
_geom_bond_publ_flag
N1 C4 . 1.295(5) ?
N1 H1A . 0.8600 ?
N1 H1B . 0.8600 ?
N2 C5 . 1.310(3) ?
N2 C9 . 1.325(4) ?
O1 C1 . 1.304(3) ?
O1 H1 . 0.8200 ?
O2 C1 . 1.210(3) ?
C1 C2 . 1.476(4) ?
C2 C3 . 1.374(4) ?
C2 C4 7_665 1.403(4) ?
C3 C4 . 1.376(4) ?
C3 H3 . 0.9300 ?
C4 C2 7_665 1.403(4) ?
C4 H4 . 0.9300 ?
C5 C6 . 1.365(3) ?
C5 H5 . 0.9300 ?
C6 C7 . 1.378(3) ?
C6 H6 . 0.9300 ?
C7 C8 . 1.376(3) ?
C7 C7 2_656 1.477(5) ?
C8 C9 . 1.368(4) ?
C8 H8 . 0.9300 ?
C9 H9 . 0.9300 ?

loop_
_geom_hbond_atom_site_label_D
_geom_hbond_atom_site_label_H
_geom_hbond_atom_site_label_A
_geom_hbond_site_symmetry_A
_geom_hbond_distance_DH
_geom_hbond_distance_HA
_geom_hbond_distance_DA
_geom_hbond_angle_DHA
N1 H1A O2 4_655 0.86 2.08 2.931(5) 172
N1 H1B O2 7_665 0.86 1.95 2.619(5) 133
O1 H1 N2 2_656 0.82 1.82 2.635(3) 170
